data_7706081
loop_
_publ_author_name
'Zeni, Willi'
'Seifried, Marco'
'Knoll, Christian'
'Welch, Jan M.'
'Giester, Gerald'
'St\"oger, Berthold'
'Artner, Werner'
'Reissner, Michael'
'M\"uller, Danny'
'Weinberger, Peter'

_publ_section_title
;
 Bifunctional Fe(II) spin crossover-complexes based on
 \w-(1<i>H</i>-tetrazol-1-yl) carboxylic acids.
;
_journal_issue 47
_journal_name_full 'Dalton transactions (Cambridge, England : 2003)'
_journal_page_first 17183
_journal_page_last 17193
_journal_paper_doi 10.1039/d0dt03315d
_journal_volume 49
_journal_year 2020
_chemical_formula_moiety 'C30 H48 Fe N24 O12, 2(Cl O4), C4 H10 O'
_chemical_formula_sum 'C34 H58 Cl2 Fe N24 O21'
_chemical_formula_weight 1265.79
_space_group_crystal_system triclinic
_space_group_IT_number 2
_space_group_name_Hall '-P 1'
_space_group_name_H-M_alt 'P -1'
_atom_sites_solution_hydrogens geom
_audit_creation_date 2020-08-19
_audit_creation_method
;
Olex2 1.3
(compiled 2020.07.31 svn.rc2a77460 for OlexSys, GUI svn.r6145)
;
_audit_update_record
;
2020-08-21 deposited with the CCDC.	2020-10-26 downloaded from the CCDC.
;
_cell_angle_alpha 96.080(4)
_cell_angle_beta 93.160(4)
_cell_angle_gamma 116.571(3)
_cell_formula_units_Z 2
_cell_length_a 10.6262(13)
_cell_length_b 11.0192(13)
_cell_length_c 27.044(3)
_cell_measurement_reflns_used 6899
_cell_measurement_temperature 200.15
_cell_measurement_theta_max 23.434
_cell_measurement_theta_min 2.204
_cell_volume 2797.5(6)
_computing_cell_refinement 'SAINT V8.38A (Bruker, 2018)'
_computing_data_reduction 'SAINT V8.38A (Bruker, 2018)'
_computing_molecular_graphics 'Olex2 1.3 (Dolomanov et al., 2009)'
_computing_publication_material 'Olex2 1.3 (Dolomanov et al., 2009)'
_computing_structure_refinement 'SHELXL 2018/3 (Sheldrick, 2015)'
_computing_structure_solution 'SHELXT 2014/5 (Sheldrick, 2014)'
_diffrn_ambient_temperature 200.15
_diffrn_measured_fraction_theta_full 1.000
_diffrn_measured_fraction_theta_max 0.995
_diffrn_measurement_device_type 'Bruker KAPPA APEX II'
_diffrn_radiation_type MoK\a
_diffrn_radiation_wavelength 0.71073
_diffrn_reflns_av_R_equivalents 0.0757
_diffrn_reflns_av_unetI/netI 0.1017
_diffrn_reflns_Laue_measured_fraction_full 1.000
_diffrn_reflns_Laue_measured_fraction_max 0.995
_diffrn_reflns_limit_h_max 14
_diffrn_reflns_limit_h_min -14
_diffrn_reflns_limit_k_max 14
_diffrn_reflns_limit_k_min -14
_diffrn_reflns_limit_l_max 36
_diffrn_reflns_limit_l_min -36
_diffrn_reflns_number 61136
_diffrn_reflns_point_group_measured_fraction_full 1.000
_diffrn_reflns_point_group_measured_fraction_max 0.995
_diffrn_reflns_theta_full 25.242
_diffrn_reflns_theta_max 28.312
_diffrn_reflns_theta_min 2.089
_exptl_absorpt_coefficient_mu 0.459
_exptl_crystal_colour white
_exptl_crystal_density_diffrn 1.503
_exptl_crystal_description platelet
_exptl_crystal_F_000 1316
_refine_diff_density_max 1.104
_refine_diff_density_min -0.690
_refine_diff_density_rms 0.099
_refine_ls_extinction_method none
_refine_ls_goodness_of_fit_ref 1.051
_refine_ls_hydrogen_treatment mixed
_refine_ls_matrix_type full
_refine_ls_number_parameters 756
_refine_ls_number_reflns 13866
_refine_ls_number_restraints 1
_refine_ls_restrained_S_all 1.051
_refine_ls_R_factor_all 0.1889
_refine_ls_R_factor_gt 0.0874
_refine_ls_shift/su_max 0.000
_refine_ls_shift/su_mean 0.000
_refine_ls_structure_factor_coef Fsqd
_refine_ls_weighting_details 'w=1/[\s^2^(Fo^2^)+(0.0902P)^2^+9.4631P] where P=(Fo^2^+2Fc^2^)/3'
_refine_ls_weighting_scheme calc
_refine_ls_wR_factor_gt 0.2197
_refine_ls_wR_factor_ref 0.2649
_reflns_Friedel_coverage 0.000
_reflns_number_gt 6407
_reflns_number_total 13866
_reflns_threshold_expression 'I > 2\s(I)'
_cod_data_source_file d0dt03315d2.cif
_cod_data_source_block '[Fe(4COOHTz)6](ClO4)2_HS'
_cod_database_code 7706081
_shelx_shelxl_version_number 2018/3
_shelx_space_group_comment
;
The symmetry employed for this shelxl refinement is uniquely defined
by the following loop, which should always be used as a source of
symmetry information in preference to the above space-group names.
They are only intended as comments.
;
_olex2_refinement_description
;
1. Fixed Uiso
 At 1.2 times of:
  All C(H) groups, {H6A,H6B,H6C} of C6, All C(H,H) groups
 At 1.5 times of:
  All O(H) groups, {H9A,H9B,H9C} of C9
2. Restrained distances
 O2C-H2C
 1 with sigma of 0.01
3.a Secondary CH2 refined with riding coordinates:
 C2(H2A,H2B), C3(H3A,H3B), C2A(H2AA,H2AB), C2B(H2BA,H2BB), C4(H4A,H4B),
 C3A(H3AA,H3AB), C3B(H3BA,H3BB), C4A(H4AA,H4AB), C4B(H4BA,H4BB), C2C(H2CA,H2CB),
  C2D(H2DA,H2DB), C2E(H2EA,H2EB), C3C(H3CA,H3CB), C3D(H3DA,H3DB), C3E(H3EA,
 H3EB), C4C(H4CA,H4CB), C4D(H4DA,H4DB), C4E(H4EA,H4EB), C7(H7A,H7B), C8(H8A,H8B)
3.b Aromatic/amide H refined with riding coordinates:
 C1(H1C), C1A(H1AA), C1B(H1BA), C1C(H1CA), C1D(H1DA), C1E(H1EA)
3.c Idealised Me refined as rotating group:
 C6(H6A,H6B,H6C), C9(H9A,H9B,H9C)
3.d Idealised tetrahedral OH refined as rotating group with stretchable bonds:
 O1(H1), O1A(H1A), O1B(H1B), O1D(H1D), O1E(H1E), O2C(H2C)
;
_olex2_submission_special_instructions 'No special instructions were received'

loop_
_space_group_symop_operation_xyz
'x, y, z'
'-x, -y, -z'

loop_
_atom_site_label
_atom_site_type_symbol
_atom_site_fract_x
_atom_site_fract_y
_atom_site_fract_z
_atom_site_U_iso_or_equiv
_atom_site_adp_type
_atom_site_occupancy
_atom_site_site_symmetry_order
_atom_site_calc_flag
_atom_site_refinement_flags_posn
_atom_site_refinement_flags_adp
_atom_site_refinement_flags_occupancy
_atom_site_disorder_assembly
_atom_site_disorder_group
Fe1 Fe 0.500000 0.500000 0.500000 0.0185(3) Uani 1 2 d S . P . .
O1 O 1.1362(6) 1.1202(6) 0.2755(2) 0.0734(17) Uani 1 1 d . . . . .
H1 H 1.222(10) 1.109(5) 0.254(3) 0.110 Uiso 1 1 calc R U . . .
O2 O 1.1030(5) 0.9179(5) 0.29376(18) 0.0549(13) Uani 1 1 d . . . . .
O1A O -0.3440(4) 0.3492(5) 0.28037(17) 0.0453(12) Uani 1 1 d . . . . .
H1A H -0.3548(16) 0.406(6) 0.257(3) 0.068 Uiso 1 1 calc R U . . .
O1B O 0.5294(5) -0.2278(5) 0.25588(18) 0.0569(14) Uani 1 1 d . . . . .
H1B H 0.422(9) -0.318(7) 0.2631(19) 0.085 Uiso 1 1 calc R U . . .
O2A O -0.1160(4) 0.5017(5) 0.28595(15) 0.0396(10) Uani 1 1 d . . . . .
O2B O 0.6569(4) -0.0091(4) 0.28362(14) 0.0359(10) Uani 1 1 d . . . . .
N1 N 0.6604(4) 0.6009(5) 0.45109(16) 0.0240(10) Uani 1 1 d . . . . .
N2 N 0.6898(6) 0.5260(5) 0.4155(2) 0.0496(15) Uani 1 1 d . . . . .
N1A N 0.3481(5) 0.5443(5) 0.45830(16) 0.0263(10) Uani 1 1 d . . . . .
N1B N 0.4247(4) 0.3011(4) 0.45422(16) 0.0249(10) Uani 1 1 d . . . . .
N3 N 0.7847(6) 0.6054(6) 0.3899(2) 0.0558(16) Uani 1 1 d . . . . .
N2A N 0.3858(5) 0.6529(5) 0.43277(18) 0.0304(11) Uani 1 1 d . . . . .
N2B N 0.3001(5) 0.2414(5) 0.4245(2) 0.0437(14) Uani 1 1 d . . . . .
N4 N 0.8167(5) 0.7333(5) 0.40925(18) 0.0344(12) Uani 1 1 d . . . . .
N3A N 0.2765(5) 0.6481(5) 0.40840(18) 0.0356(12) Uani 1 1 d . . . . .
N3B N 0.2773(6) 0.1228(6) 0.4026(2) 0.0530(16) Uani 1 1 d . . . . .
N4A N 0.1633(5) 0.5367(5) 0.41830(16) 0.0261(10) Uani 1 1 d . . . . .
N4B N 0.3877(5) 0.1027(4) 0.41764(16) 0.0267(10) Uani 1 1 d . . . . .
C1 C 0.7402(6) 0.7291(6) 0.4461(2) 0.0360(14) Uani 1 1 d . . . . .
H1C H 0.742459 0.806598 0.466026 0.043 Uiso 1 1 calc R U . . .
C2 C 0.9270(7) 0.8510(7) 0.3891(3) 0.0517(19) Uani 1 1 d . . . . .
H2A H 0.973817 0.930365 0.416076 0.062 Uiso 1 1 calc R U . . .
H2B H 0.999797 0.825870 0.377174 0.062 Uiso 1 1 calc R U . . .
C1A C 0.2103(6) 0.4751(6) 0.4487(2) 0.0283(13) Uani 1 1 d . . . . .
H1AA H 0.152725 0.393365 0.461578 0.034 Uiso 1 1 calc R U . . .
C1B C 0.4767(6) 0.2131(6) 0.4491(2) 0.0294(13) Uani 1 1 d . . . . .
H1BA H 0.564335 0.226304 0.465395 0.035 Uiso 1 1 calc R U . . .
C3 C 0.8644(7) 0.8887(7) 0.3481(3) 0.0481(17) Uani 1 1 d . . . . .
H3A H 0.780618 0.897427 0.358561 0.058 Uiso 1 1 calc R U . . .
H3B H 0.831457 0.814392 0.319256 0.058 Uiso 1 1 calc R U . . .
C2A C 0.0197(6) 0.4972(6) 0.3956(2) 0.0306(13) Uani 1 1 d . . . . .
H2AA H 0.019196 0.573766 0.379631 0.037 Uiso 1 1 calc R U . . .
H2AB H -0.044553 0.479426 0.422077 0.037 Uiso 1 1 calc R U . . .
C2B C 0.3952(6) -0.0226(6) 0.3989(2) 0.0315(13) Uani 1 1 d . . . . .
H2BA H 0.298484 -0.096440 0.387162 0.038 Uiso 1 1 calc R U . . .
H2BB H 0.435409 -0.051935 0.426404 0.038 Uiso 1 1 calc R U . . .
C4 C 0.9678(7) 1.0241(7) 0.3314(3) 0.0478(17) Uani 1 1 d . . . . .
H4A H 0.912133 1.060711 0.313182 0.057 Uiso 1 1 calc R U . . .
H4B H 1.020416 1.091256 0.361659 0.057 Uiso 1 1 calc R U . . .
C3A C -0.0331(6) 0.3718(6) 0.3574(2) 0.0360(14) Uani 1 1 d . . . . .
H3AA H -0.023343 0.298216 0.372664 0.043 Uiso 1 1 calc R U . . .
H3AB H 0.026304 0.392625 0.329446 0.043 Uiso 1 1 calc R U . . .
C3B C 0.4849(6) -0.0021(6) 0.3567(2) 0.0309(13) Uani 1 1 d . . . . .
H3BA H 0.585368 0.057964 0.369815 0.037 Uiso 1 1 calc R U . . .
H3BB H 0.456442 0.044143 0.332121 0.037 Uiso 1 1 calc R U . . .
C5 C 1.0740(7) 1.0134(7) 0.2984(2) 0.0453(17) Uani 1 1 d . . . . .
C4A C -0.1879(6) 0.3204(6) 0.3366(2) 0.0370(15) Uani 1 1 d . . . . .
H4AA H -0.226293 0.223545 0.320958 0.044 Uiso 1 1 calc R U . . .
H4AB H -0.242626 0.322855 0.364830 0.044 Uiso 1 1 calc R U . . .
C4B C 0.4699(6) -0.1376(6) 0.3308(2) 0.0320(13) Uani 1 1 d . . . . .
H4BA H 0.498374 -0.183536 0.355460 0.038 Uiso 1 1 calc R U . . .
H4BB H 0.369245 -0.197577 0.317910 0.038 Uiso 1 1 calc R U . . .
C5A C -0.2103(6) 0.4013(6) 0.2987(2) 0.0316(13) Uani 1 1 d . . . . .
C5B C 0.5590(6) -0.1198(6) 0.2879(2) 0.0315(13) Uani 1 1 d . . . . .
Fe2 Fe 0.000000 0.500000 0.000000 0.0195(3) Uani 1 2 d S . P . .
O1C O -0.6848(5) 0.1185(5) 0.2135(2) 0.0619(14) Uani 1 1 d . . . . .
O1D O -0.1831(5) 0.9997(4) 0.21011(17) 0.0480(13) Uani 1 1 d . . . . .
H1D H -0.237(7) 1.0031(8) 0.236(3) 0.072 Uiso 1 1 calc R U . . .
O1E O 0.8487(4) 0.6386(5) 0.21638(19) 0.0568(14) Uani 1 1 d . . . . .
H1E H 0.8566(13) 0.587(7) 0.238(3) 0.085 Uiso 1 1 calc R U . . .
O2C O -0.6919(6) -0.0704(6) 0.2386(2) 0.0742(17) Uani 1 1 d D . . . .
H2C H -0.770(7) -0.066(5) 0.257(3) 0.111 Uiso 1 1 calc DR U . . .
O2D O -0.1068(8) 1.2209(5) 0.2237(3) 0.109(3) Uani 1 1 d . . . . .
O2E O 0.6189(4) 0.4981(4) 0.21459(14) 0.0366(10) Uani 1 1 d . . . . .
N1C N -0.3002(5) 0.2558(5) 0.09305(18) 0.0353(12) Uani 1 1 d . . . . .
N1D N 0.0954(5) 0.8951(5) 0.08103(17) 0.0268(10) Uani 1 1 d . . . . .
N1E N 0.3394(5) 0.4662(4) 0.08119(17) 0.0269(10) Uani 1 1 d . . . . .
N2C N -0.2777(7) 0.3823(6) 0.1113(2) 0.0639(19) Uani 1 1 d . . . . .
N2D N 0.2078(6) 0.8790(6) 0.0972(2) 0.0550(17) Uani 1 1 d . . . . .
N2E N 0.2266(5) 0.3564(5) 0.09218(18) 0.0354(12) Uani 1 1 d . . . . .
N3C N -0.1948(6) 0.4650(6) 0.0840(2) 0.0539(16) Uani 1 1 d . . . . .
N3D N 0.1909(6) 0.7616(6) 0.0755(2) 0.0511(16) Uani 1 1 d . . . . .
N3E N 0.1155(5) 0.3527(5) 0.06879(18) 0.0341(12) Uani 1 1 d . . . . .
N4C N -0.1601(5) 0.3954(5) 0.04815(16) 0.0269(10) Uani 1 1 d . . . . .
N4D N 0.0669(4) 0.6990(4) 0.04570(16) 0.0246(10) Uani 1 1 d . . . . .
N4E N 0.1543(5) 0.4620(4) 0.04323(16) 0.0261(10) Uani 1 1 d . . . . .
C1C C -0.2284(6) 0.2658(6) 0.0545(2) 0.0368(15) Uani 1 1 d . . . . .
H1CA H -0.225914 0.191146 0.034274 0.044 Uiso 1 1 calc R U . . .
C1D C 0.0114(6) 0.7848(6) 0.0494(2) 0.0308(13) Uani 1 1 d . . . . .
H1DA H -0.075651 0.769497 0.031863 0.037 Uiso 1 1 calc R U . . .
C1E C 0.2930(6) 0.5293(6) 0.05150(19) 0.0258(12) Uani 1 1 d . . . . .
H1EA H 0.350776 0.610265 0.038289 0.031 Uiso 1 1 calc R U . . .
C2C C -0.3874(9) 0.1320(8) 0.1155(3) 0.068(2) Uani 1 1 d . . . . .
H2CA H -0.452049 0.058896 0.088505 0.082 Uiso 1 1 calc R U . . .
H2CB H -0.323995 0.099080 0.131065 0.082 Uiso 1 1 calc R U . . .
C2D C 0.0854(6) 1.0206(5) 0.0978(2) 0.0307(13) Uani 1 1 d . . . . .
H2DA H 0.048024 1.048868 0.069245 0.037 Uiso 1 1 calc R U . . .
H2DB H 0.180774 1.095228 0.110753 0.037 Uiso 1 1 calc R U . . .
C2E C 0.4832(6) 0.5018(6) 0.1019(2) 0.0315(13) Uani 1 1 d . . . . .
H2EA H 0.544864 0.519035 0.074613 0.038 Uiso 1 1 calc R U . . .
H2EB H 0.483312 0.423931 0.117037 0.038 Uiso 1 1 calc R U . . .
C3C C -0.4702(8) 0.1529(7) 0.1527(2) 0.0485(17) Uani 1 1 d . . . . .
H3CA H -0.549819 0.162633 0.135984 0.058 Uiso 1 1 calc R U . . .
H3CB H -0.410536 0.239273 0.175514 0.058 Uiso 1 1 calc R U . . .
C3D C -0.0119(6) 0.9974(6) 0.1388(2) 0.0336(14) Uani 1 1 d . . . . .
H3DA H 0.018413 0.957870 0.165458 0.040 Uiso 1 1 calc R U . . .
H3DB H -0.110045 0.931290 0.124736 0.040 Uiso 1 1 calc R U . . .
C3E C 0.5409(6) 0.6262(6) 0.1406(2) 0.0320(13) Uani 1 1 d . . . . .
H3EA H 0.481824 0.606532 0.168554 0.038 Uiso 1 1 calc R U . . .
H3EB H 0.534373 0.701896 0.125774 0.038 Uiso 1 1 calc R U . . .
C4C C -0.5299(7) 0.0330(8) 0.1837(3) 0.0525(18) Uani 1 1 d . . . . .
H4CA H -0.570475 -0.054910 0.160695 0.063 Uiso 1 1 calc R U . . .
H4CB H -0.451244 0.036471 0.206222 0.063 Uiso 1 1 calc R U . . .
C4D C -0.0079(7) 1.1324(6) 0.1609(2) 0.0416(16) Uani 1 1 d . . . . .
H4DA H 0.090588 1.196328 0.175310 0.050 Uiso 1 1 calc R U . . .
H4DB H -0.032997 1.172867 0.133378 0.050 Uiso 1 1 calc R U . . .
C4E C 0.6954(6) 0.6729(6) 0.1612(2) 0.0335(14) Uani 1 1 d . . . . .
H4EA H 0.748782 0.667086 0.132907 0.040 Uiso 1 1 calc R U . . .
H4EB H 0.737283 0.770331 0.176442 0.040 Uiso 1 1 calc R U . . .
C5C C -0.6368(7) 0.0364(7) 0.2131(2) 0.0431(16) Uani 1 1 d . . . . .
C5D C -0.1048(7) 1.1229(7) 0.2010(3) 0.0464(18) Uani 1 1 d . . . . .
C5E C 0.7146(6) 0.5916(6) 0.1993(2) 0.0345(14) Uani 1 1 d . . . . .
Cl1 Cl 0.83928(16) 0.15394(17) 0.48159(6) 0.0395(4) Uani 1 1 d . . . . .
O4 O 0.9372(13) 0.1535(10) 0.4530(5) 0.210(6) Uani 1 1 d . . . . .
O5 O 0.7382(13) 0.0360(9) 0.4836(6) 0.248(7) Uani 1 1 d . . . . .
O6 O 0.9063(14) 0.2130(14) 0.5281(5) 0.247(8) Uani 1 1 d . . . . .
O7 O 0.7957(10) 0.2522(10) 0.4702(4) 0.154(4) Uani 1 1 d . . . . .
Cl2 Cl 0.34450(16) 0.16042(16) -0.01325(6) 0.0382(4) Uani 1 1 d . . . . .
O8 O 0.3956(9) 0.1878(9) 0.0386(3) 0.127(3) Uani 1 1 d . . . . .
O9 O 0.2238(6) 0.0353(6) -0.0224(3) 0.106(2) Uani 1 1 d . . . . .
O10 O 0.4508(9) 0.1620(7) -0.0405(3) 0.134(3) Uani 1 1 d . . . . .
O11 O 0.3106(6) 0.2684(6) -0.0230(2) 0.0822(18) Uani 1 1 d . . . . .
O3 O 0.2953(7) 0.5534(7) 0.2607(3) 0.096(2) Uani 1 1 d . . . . .
C6 C 0.1618(16) 0.5785(17) 0.1924(7) 0.162(6) Uani 1 1 d . . . . .
H6A H 0.185654 0.539207 0.162261 0.194 Uiso 1 1 calc R U . . .
H6B H 0.221680 0.677972 0.198464 0.194 Uiso 1 1 calc R U . . .
H6C H 0.062038 0.558608 0.187622 0.194 Uiso 1 1 calc R U . . .
C7 C 0.1818(13) 0.529(2) 0.2279(5) 0.238(14) Uani 1 1 d . . . . .
H7A H 0.145057 0.430418 0.214201 0.285 Uiso 1 1 calc R U . . .
H7B H 0.111775 0.531762 0.250044 0.285 Uiso 1 1 calc R U . . .
C8 C 0.308(2) 0.4387(10) 0.2684(7) 0.187(11) Uani 1 1 d . . . . .
H8A H 0.340752 0.405894 0.238662 0.225 Uiso 1 1 calc R U . . .
H8B H 0.214877 0.364918 0.273548 0.225 Uiso 1 1 calc R U . . .
C9 C 0.409(2) 0.4700(16) 0.3122(5) 0.175(9) Uani 1 1 d . . . . .
H9A H 0.428363 0.391546 0.314815 0.262 Uiso 1 1 calc R U . . .
H9B H 0.370016 0.488711 0.342348 0.262 Uiso 1 1 calc R U . . .
H9C H 0.497741 0.550751 0.308951 0.262 Uiso 1 1 calc R U . . .

loop_
_atom_site_aniso_label
_atom_site_aniso_U_11
_atom_site_aniso_U_22
_atom_site_aniso_U_33
_atom_site_aniso_U_23
_atom_site_aniso_U_13
_atom_site_aniso_U_12
Fe1 0.0180(5) 0.0158(6) 0.0204(5) 0.0016(4) 0.0038(4) 0.0067(4)
O1 0.072(4) 0.064(4) 0.094(4) 0.051(3) 0.046(3) 0.028(3)
O2 0.068(3) 0.041(3) 0.052(3) 0.006(2) 0.015(2) 0.021(3)
O1A 0.029(2) 0.049(3) 0.045(3) 0.010(2) -0.0080(19) 0.008(2)
O1B 0.066(3) 0.036(3) 0.056(3) -0.006(2) 0.035(3) 0.012(2)
O2A 0.027(2) 0.048(3) 0.039(2) 0.010(2) -0.0008(19) 0.013(2)
O2B 0.036(2) 0.027(2) 0.038(2) 0.0057(19) 0.0190(19) 0.0078(19)
N1 0.024(2) 0.025(3) 0.027(2) 0.006(2) 0.0069(19) 0.012(2)
N2 0.056(4) 0.034(3) 0.067(4) 0.013(3) 0.038(3) 0.023(3)
N1A 0.025(2) 0.022(3) 0.031(3) 0.004(2) -0.0009(19) 0.010(2)
N1B 0.024(2) 0.020(2) 0.027(2) -0.004(2) 0.0015(19) 0.009(2)
N3 0.062(4) 0.043(4) 0.074(4) 0.018(3) 0.044(3) 0.028(3)
N2A 0.028(3) 0.021(3) 0.038(3) 0.008(2) 0.002(2) 0.007(2)
N2B 0.033(3) 0.036(3) 0.056(4) -0.019(3) -0.012(3) 0.018(3)
N4 0.031(3) 0.031(3) 0.040(3) 0.015(2) 0.017(2) 0.010(2)
N3A 0.032(3) 0.034(3) 0.040(3) 0.014(2) 0.002(2) 0.013(2)
N3B 0.037(3) 0.040(4) 0.073(4) -0.026(3) -0.016(3) 0.019(3)
N4A 0.027(3) 0.022(3) 0.030(3) 0.004(2) 0.001(2) 0.013(2)
N4B 0.028(2) 0.020(3) 0.029(3) -0.002(2) 0.010(2) 0.008(2)
C1 0.041(3) 0.022(3) 0.038(4) 0.002(3) 0.015(3) 0.007(3)
C2 0.036(4) 0.055(5) 0.058(4) 0.028(4) 0.019(3) 0.009(3)
C1A 0.029(3) 0.025(3) 0.030(3) 0.007(3) 0.002(2) 0.012(3)
C1B 0.026(3) 0.027(3) 0.034(3) -0.002(3) 0.000(2) 0.012(3)
C3 0.036(4) 0.053(4) 0.047(4) 0.016(3) 0.009(3) 0.011(3)
C2A 0.026(3) 0.031(3) 0.036(3) 0.003(3) -0.005(2) 0.016(3)
C2B 0.039(3) 0.025(3) 0.033(3) 0.002(3) 0.014(3) 0.017(3)
C4 0.044(4) 0.054(4) 0.052(4) 0.029(3) 0.018(3) 0.023(3)
C3A 0.041(4) 0.034(4) 0.033(3) -0.004(3) -0.008(3) 0.021(3)
C3B 0.034(3) 0.023(3) 0.029(3) 0.003(2) 0.015(2) 0.007(3)
C5 0.048(4) 0.033(4) 0.043(4) 0.012(3) 0.005(3) 0.008(3)
C4A 0.043(4) 0.030(3) 0.035(3) -0.003(3) -0.009(3) 0.018(3)
C4B 0.041(3) 0.021(3) 0.031(3) 0.003(2) 0.017(3) 0.010(3)
C5A 0.030(3) 0.039(4) 0.026(3) -0.002(3) -0.002(2) 0.017(3)
C5B 0.038(3) 0.027(3) 0.028(3) 0.001(2) 0.014(2) 0.013(3)
Fe2 0.0197(5) 0.0178(6) 0.0196(5) 0.0016(4) 0.0046(4) 0.0074(5)
O1C 0.062(3) 0.063(4) 0.070(4) 0.029(3) 0.030(3) 0.030(3)
O1D 0.057(3) 0.034(3) 0.051(3) 0.008(2) 0.037(2) 0.015(2)
O1E 0.028(2) 0.069(4) 0.063(3) 0.028(3) -0.006(2) 0.009(2)
O2C 0.064(4) 0.081(4) 0.079(4) 0.055(3) 0.033(3) 0.022(3)
O2D 0.145(6) 0.035(3) 0.144(6) 0.014(3) 0.115(5) 0.029(4)
O2E 0.026(2) 0.042(3) 0.036(2) 0.012(2) -0.0003(18) 0.010(2)
N1C 0.040(3) 0.033(3) 0.038(3) 0.010(2) 0.020(2) 0.018(2)
N1D 0.029(3) 0.020(3) 0.029(3) -0.001(2) 0.006(2) 0.009(2)
N1E 0.026(2) 0.019(3) 0.031(3) 0.001(2) -0.001(2) 0.008(2)
N2C 0.089(5) 0.047(4) 0.070(4) 0.019(3) 0.062(4) 0.035(4)
N2D 0.047(3) 0.039(3) 0.073(4) -0.027(3) -0.025(3) 0.025(3)
N2E 0.035(3) 0.026(3) 0.042(3) 0.015(2) 0.003(2) 0.010(2)
N3C 0.064(4) 0.032(3) 0.067(4) 0.013(3) 0.048(3) 0.017(3)
N3D 0.044(3) 0.036(3) 0.072(4) -0.020(3) -0.021(3) 0.025(3)
N3E 0.030(3) 0.029(3) 0.038(3) 0.015(2) 0.003(2) 0.008(2)
N4C 0.026(2) 0.029(3) 0.028(3) 0.008(2) 0.010(2) 0.013(2)
N4D 0.026(2) 0.019(2) 0.023(2) -0.0059(19) 0.0015(19) 0.007(2)
N4E 0.031(3) 0.022(3) 0.024(2) 0.0041(19) 0.0030(19) 0.010(2)
C1C 0.044(4) 0.034(4) 0.029(3) 0.004(3) 0.015(3) 0.013(3)
C1D 0.029(3) 0.031(3) 0.033(3) 0.001(3) 0.002(3) 0.015(3)
C1E 0.027(3) 0.022(3) 0.028(3) 0.004(2) 0.003(2) 0.011(3)
C2C 0.088(6) 0.044(5) 0.080(6) 0.035(4) 0.058(5) 0.026(4)
C2D 0.038(3) 0.020(3) 0.034(3) 0.001(2) 0.014(3) 0.013(3)
C2E 0.030(3) 0.032(3) 0.032(3) -0.001(3) -0.001(3) 0.016(3)
C3C 0.057(4) 0.041(4) 0.044(4) 0.017(3) 0.022(3) 0.016(3)
C3D 0.042(3) 0.021(3) 0.035(3) 0.002(3) 0.015(3) 0.010(3)
C3E 0.033(3) 0.032(3) 0.032(3) 0.001(3) -0.003(3) 0.017(3)
C4C 0.045(4) 0.065(5) 0.046(4) 0.013(4) -0.002(3) 0.024(4)
C4D 0.052(4) 0.033(4) 0.043(4) 0.008(3) 0.026(3) 0.019(3)
C4E 0.032(3) 0.030(3) 0.031(3) 0.003(3) 0.000(3) 0.009(3)
C5C 0.046(4) 0.052(4) 0.036(4) 0.002(3) -0.007(3) 0.029(4)
C5D 0.056(4) 0.026(4) 0.053(4) 0.004(3) 0.031(3) 0.013(3)
C5E 0.026(3) 0.042(4) 0.030(3) -0.001(3) -0.002(3) 0.013(3)
Cl1 0.0361(8) 0.0435(10) 0.0405(9) 0.0110(7) 0.0102(7) 0.0179(8)
O4 0.311(14) 0.142(8) 0.275(13) 0.115(8) 0.248(12) 0.148(9)
O5 0.232(13) 0.070(6) 0.372(18) 0.052(8) 0.176(13) -0.012(7)
O6 0.238(13) 0.292(16) 0.216(12) -0.136(11) -0.143(11) 0.182(13)
O7 0.147(8) 0.191(10) 0.191(9) 0.063(8) 0.019(7) 0.129(8)
Cl2 0.0338(8) 0.0363(9) 0.0429(9) 0.0074(7) 0.0095(7) 0.0136(7)
O8 0.158(7) 0.149(7) 0.090(5) -0.020(5) -0.047(5) 0.101(6)
O9 0.064(4) 0.058(4) 0.161(7) 0.016(4) 0.006(4) 0.000(3)
O10 0.148(7) 0.078(5) 0.207(9) 0.055(5) 0.138(7) 0.059(5)
O11 0.088(4) 0.070(4) 0.116(5) 0.033(4) 0.027(4) 0.054(4)
O3 0.063(4) 0.061(4) 0.119(6) -0.007(4) 0.035(4) -0.008(3)
C6 0.123(12) 0.179(16) 0.181(17) 0.011(14) 0.007(12) 0.072(12)
C7 0.061(8) 0.33(3) 0.111(12) 0.042(14) -0.025(8) -0.093(12)
C8 0.29(2) 0.021(5) 0.212(17) 0.018(8) 0.199(18) 0.017(8)
C9 0.34(3) 0.180(16) 0.128(12) 0.075(11) 0.143(15) 0.207(18)

loop_
_atom_type_symbol
_atom_type_description
_atom_type_scat_dispersion_real
_atom_type_scat_dispersion_imag
_atom_type_scat_source
C C 0.0033 0.0016 'International Tables Vol C Tables 4.2.6.8 and 6.1.1.4'
H H 0.0000 0.0000 'International Tables Vol C Tables 4.2.6.8 and 6.1.1.4'
Cl Cl 0.1484 0.1585 'International Tables Vol C Tables 4.2.6.8 and 6.1.1.4'
Fe Fe 0.3463 0.8444 'International Tables Vol C Tables 4.2.6.8 and 6.1.1.4'
N N 0.0061 0.0033 'International Tables Vol C Tables 4.2.6.8 and 6.1.1.4'
O O 0.0106 0.0060 'International Tables Vol C Tables 4.2.6.8 and 6.1.1.4'

loop_
_geom_angle_atom_site_label_1
_geom_angle_atom_site_label_2
_geom_angle_atom_site_label_3
_geom_angle
_geom_angle_site_symmetry_1
_geom_angle_site_symmetry_3
_geom_angle_publ_flag
N1 Fe1 N1 180.0(2) . 2_666 ?
N1A Fe1 N1 88.83(16) . 2_666 ?
N1A Fe1 N1 91.17(16) 2_666 2_666 ?
N1A Fe1 N1 88.83(16) 2_666 . ?
N1A Fe1 N1 91.17(16) . . ?
N1A Fe1 N1A 180.0 2_666 . ?
N1B Fe1 N1 87.62(16) 2_666 . ?
N1B Fe1 N1 92.38(16) 2_666 2_666 ?
N1B Fe1 N1 87.62(16) . 2_666 ?
N1B Fe1 N1 92.38(16) . . ?
N1B Fe1 N1A 91.79(17) 2_666 2_666 ?
N1B Fe1 N1A 88.21(17) 2_666 . ?
N1B Fe1 N1A 91.79(17) . . ?
N1B Fe1 N1A 88.21(17) . 2_666 ?
N1B Fe1 N1B 180.0(2) 2_666 . ?
C5 O1 H1 109.5 . . ?
C5A O1A H1A 109.5 . . ?
C5B O1B H1B 109.5 . . ?
N2 N1 Fe1 120.2(3) . . ?
C1 N1 Fe1 134.0(4) . . ?
C1 N1 N2 105.7(4) . . ?
N3 N2 N1 110.3(5) . . ?
N2A N1A Fe1 123.6(3) . . ?
C1A N1A Fe1 130.8(4) . . ?
C1A N1A N2A 105.4(4) . . ?
N2B N1B Fe1 122.2(3) . . ?
C1B N1B Fe1 132.3(4) . . ?
C1B N1B N2B 105.4(4) . . ?
N2 N3 N4 106.3(5) . . ?
N3A N2A N1A 110.4(4) . . ?
N3B N2B N1B 110.4(5) . . ?
N3 N4 C2 120.1(5) . . ?
C1 N4 N3 108.6(5) . . ?
C1 N4 C2 131.3(6) . . ?
N2A N3A N4A 107.2(4) . . ?
N2B N3B N4B 107.3(5) . . ?
N3A N4A C2A 122.2(4) . . ?
C1A N4A N3A 107.4(4) . . ?
C1A N4A C2A 130.3(5) . . ?
N3B N4B C2B 121.0(5) . . ?
C1B N4B N3B 107.5(5) . . ?
C1B N4B C2B 131.5(5) . . ?
N1 C1 N4 109.0(5) . . ?
N1 C1 H1C 125.5 . . ?
N4 C1 H1C 125.5 . . ?
N4 C2 H2A 109.5 . . ?
N4 C2 H2B 109.5 . . ?
H2A C2 H2B 108.1 . . ?
C3 C2 N4 110.6(5) . . ?
C3 C2 H2A 109.5 . . ?
C3 C2 H2B 109.5 . . ?
N1A C1A N4A 109.5(5) . . ?
N1A C1A H1AA 125.3 . . ?
N4A C1A H1AA 125.3 . . ?
N1B C1B N4B 109.4(5) . . ?
N1B C1B H1BA 125.3 . . ?
N4B C1B H1BA 125.3 . . ?
C2 C3 H3A 109.0 . . ?
C2 C3 H3B 109.0 . . ?
C2 C3 C4 113.1(6) . . ?
H3A C3 H3B 107.8 . . ?
C4 C3 H3A 109.0 . . ?
C4 C3 H3B 109.0 . . ?
N4A C2A H2AA 109.4 . . ?
N4A C2A H2AB 109.4 . . ?
N4A C2A C3A 111.3(5) . . ?
H2AA C2A H2AB 108.0 . . ?
C3A C2A H2AA 109.4 . . ?
C3A C2A H2AB 109.4 . . ?
N4B C2B H2BA 109.3 . . ?
N4B C2B H2BB 109.3 . . ?
N4B C2B C3B 111.5(5) . . ?
H2BA C2B H2BB 108.0 . . ?
C3B C2B H2BA 109.3 . . ?
C3B C2B H2BB 109.3 . . ?
C3 C4 H4A 108.5 . . ?
C3 C4 H4B 108.5 . . ?
H4A C4 H4B 107.5 . . ?
C5 C4 C3 115.2(6) . . ?
C5 C4 H4A 108.5 . . ?
C5 C4 H4B 108.5 . . ?
C2A C3A H3AA 109.1 . . ?
C2A C3A H3AB 109.1 . . ?
C2A C3A C4A 112.4(5) . . ?
H3AA C3A H3AB 107.9 . . ?
C4A C3A H3AA 109.1 . . ?
C4A C3A H3AB 109.1 . . ?
C2B C3B H3BA 109.4 . . ?
C2B C3B H3BB 109.4 . . ?
C2B C3B C4B 111.3(5) . . ?
H3BA C3B H3BB 108.0 . . ?
C4B C3B H3BA 109.4 . . ?
C4B C3B H3BB 109.4 . . ?
O1 C5 C4 113.1(6) . . ?
O2 C5 O1 122.1(7) . . ?
O2 C5 C4 124.8(6) . . ?
C3A C4A H4AA 108.7 . . ?
C3A C4A H4AB 108.7 . . ?
H4AA C4A H4AB 107.6 . . ?
C5A C4A C3A 114.4(5) . . ?
C5A C4A H4AA 108.7 . . ?
C5A C4A H4AB 108.7 . . ?
C3B C4B H4BA 109.1 . . ?
C3B C4B H4BB 109.1 . . ?
H4BA C4B H4BB 107.9 . . ?
C5B C4B C3B 112.4(5) . . ?
C5B C4B H4BA 109.1 . . ?
C5B C4B H4BB 109.1 . . ?
O1A C5A C4A 111.9(5) . . ?
O2A C5A O1A 123.9(5) . . ?
O2A C5A C4A 124.1(5) . . ?
O1B C5B C4B 117.4(5) . . ?
O2B C5B O1B 120.6(5) . . ?
O2B C5B C4B 122.0(5) . . ?
N4C Fe2 N4C 180.0 2_565 . ?
N4C Fe2 N4D 87.85(17) 2_565 . ?
N4C Fe2 N4D 87.85(17) . 2_565 ?
N4C Fe2 N4D 92.15(16) 2_565 2_565 ?
N4C Fe2 N4D 92.15(17) . . ?
N4C Fe2 N4E 90.79(16) 2_565 2_565 ?
N4C Fe2 N4E 89.21(16) 2_565 . ?
N4C Fe2 N4E 90.79(16) . . ?
N4C Fe2 N4E 89.21(16) . 2_565 ?
N4D Fe2 N4D 180.0 . 2_565 ?
N4E Fe2 N4D 88.10(16) . 2_565 ?
N4E Fe2 N4D 88.10(16) 2_565 . ?
N4E Fe2 N4D 91.90(16) 2_565 2_565 ?
N4E Fe2 N4D 91.90(16) . . ?
N4E Fe2 N4E 180.0 2_565 . ?
C5D O1D H1D 109.5 . . ?
C5E O1E H1E 109.5 . . ?
C5C O2C H2C 109.5 . . ?
N2C N1C C2C 123.8(5) . . ?
C1C N1C N2C 107.4(5) . . ?
C1C N1C C2C 128.8(6) . . ?
N2D N1D C2D 120.8(5) . . ?
C1D N1D N2D 107.5(5) . . ?
C1D N1D C2D 131.7(5) . . ?
N2E N1E C2E 121.8(4) . . ?
C1E N1E N2E 108.1(4) . . ?
C1E N1E C2E 130.1(5) . . ?
N3C N2C N1C 107.5(5) . . ?
N3D N2D N1D 107.7(5) . . ?
N3E N2E N1E 107.2(4) . . ?
N2C N3C N4C 110.1(5) . . ?
N2D N3D N4D 109.5(5) . . ?
N2E N3E N4E 109.7(4) . . ?
N3C N4C Fe2 121.7(4) . . ?
C1C N4C Fe2 132.4(4) . . ?
C1C N4C N3C 105.5(4) . . ?
N3D N4D Fe2 121.4(4) . . ?
C1D N4D Fe2 132.4(4) . . ?
C1D N4D N3D 106.0(4) . . ?
N3E N4E Fe2 122.3(3) . . ?
C1E N4E Fe2 131.7(4) . . ?
C1E N4E N3E 106.0(4) . . ?
N1C C1C N4C 109.5(5) . . ?
N1C C1C H1CA 125.3 . . ?
N4C C1C H1CA 125.3 . . ?
N1D C1D N4D 109.3(5) . . ?
N1D C1D H1DA 125.3 . . ?
N4D C1D H1DA 125.3 . . ?
N1E C1E H1EA 125.5 . . ?
N4E C1E N1E 109.1(5) . . ?
N4E C1E H1EA 125.5 . . ?
N1C C2C H2CA 108.7 . . ?
N1C C2C H2CB 108.7 . . ?
H2CA C2C H2CB 107.6 . . ?
C3C C2C N1C 114.4(6) . . ?
C3C C2C H2CA 108.7 . . ?
C3C C2C H2CB 108.7 . . ?
N1D C2D H2DA 109.6 . . ?
N1D C2D H2DB 109.6 . . ?
N1D C2D C3D 110.3(4) . . ?
H2DA C2D H2DB 108.1 . . ?
C3D C2D H2DA 109.6 . . ?
C3D C2D H2DB 109.6 . . ?
N1E C2E H2EA 109.4 . . ?
N1E C2E H2EB 109.4 . . ?
N1E C2E C3E 111.1(5) . . ?
H2EA C2E H2EB 108.0 . . ?
C3E C2E H2EA 109.4 . . ?
C3E C2E H2EB 109.4 . . ?
C2C C3C H3CA 109.2 . . ?
C2C C3C H3CB 109.2 . . ?
C2C C3C C4C 112.0(6) . . ?
H3CA C3C H3CB 107.9 . . ?
C4C C3C H3CA 109.2 . . ?
C4C C3C H3CB 109.2 . . ?
C2D C3D H3DA 109.6 . . ?
C2D C3D H3DB 109.6 . . ?
C2D C3D C4D 110.3(5) . . ?
H3DA C3D H3DB 108.1 . . ?
C4D C3D H3DA 109.6 . . ?
C4D C3D H3DB 109.6 . . ?
C2E C3E H3EA 109.0 . . ?
C2E C3E H3EB 109.0 . . ?
C2E C3E C4E 113.1(5) . . ?
H3EA C3E H3EB 107.8 . . ?
C4E C3E H3EA 109.0 . . ?
C4E C3E H3EB 109.0 . . ?
C3C C4C H4CA 109.0 . . ?
C3C C4C H4CB 109.0 . . ?
H4CA C4C H4CB 107.8 . . ?
C5C C4C C3C 112.9(6) . . ?
C5C C4C H4CA 109.0 . . ?
C5C C4C H4CB 109.0 . . ?
C3D C4D H4DA 108.4 . . ?
C3D C4D H4DB 108.4 . . ?
H4DA C4D H4DB 107.4 . . ?
C5D C4D C3D 115.7(5) . . ?
C5D C4D H4DA 108.4 . . ?
C5D C4D H4DB 108.4 . . ?
C3E C4E H4EA 108.6 . . ?
C3E C4E H4EB 108.6 . . ?
H4EA C4E H4EB 107.6 . . ?
C5E C4E C3E 114.6(5) . . ?
C5E C4E H4EA 108.6 . . ?
C5E C4E H4EB 108.6 . . ?
O1C C5C O2C 120.7(7) . . ?
O1C C5C C4C 126.4(7) . . ?
O2C C5C C4C 112.7(6) . . ?
O1D C5D C4D 114.8(6) . . ?
O2D C5D O1D 122.0(6) . . ?
O2D C5D C4D 123.1(6) . . ?
O1E C5E C4E 111.7(5) . . ?
O2E C5E O1E 123.5(6) . . ?
O2E C5E C4E 124.7(5) . . ?
O4 Cl1 O6 106.9(9) . . ?
O4 Cl1 O7 110.9(6) . . ?
O5 Cl1 O4 114.6(7) . . ?
O5 Cl1 O6 109.5(10) . . ?
O5 Cl1 O7 114.4(8) . . ?
O6 Cl1 O7 99.1(7) . . ?
O8 Cl2 O11 106.5(4) . . ?
O9 Cl2 O8 108.6(5) . . ?
O9 Cl2 O11 110.2(4) . . ?
O10 Cl2 O8 108.3(6) . . ?
O10 Cl2 O9 112.5(5) . . ?
O10 Cl2 O11 110.6(4) . . ?
C7 O3 C8 114.2(14) . . ?
H6A C6 H6B 109.5 . . ?
H6A C6 H6C 109.5 . . ?
H6B C6 H6C 109.5 . . ?
C7 C6 H6A 109.5 . . ?
C7 C6 H6B 109.5 . . ?
C7 C6 H6C 109.5 . . ?
O3 C7 H7A 103.3 . . ?
O3 C7 H7B 103.3 . . ?
C6 C7 O3 135.6(15) . . ?
C6 C7 H7A 103.3 . . ?
C6 C7 H7B 103.3 . . ?
H7A C7 H7B 105.2 . . ?
O3 C8 H8A 109.7 . . ?
O3 C8 H8B 109.7 . . ?
O3 C8 C9 109.8(11) . . ?
H8A C8 H8B 108.2 . . ?
C9 C8 H8A 109.7 . . ?
C9 C8 H8B 109.7 . . ?
C8 C9 H9A 109.5 . . ?
C8 C9 H9B 109.5 . . ?
C8 C9 H9C 109.5 . . ?
H9A C9 H9B 109.5 . . ?
H9A C9 H9C 109.5 . . ?
H9B C9 H9C 109.5 . . ?

loop_
_geom_bond_atom_site_label_1
_geom_bond_atom_site_label_2
_geom_bond_distance
_geom_bond_site_symmetry_2
_geom_bond_publ_flag
Fe1 N1 2.181(4) 2_666 ?
Fe1 N1 2.181(4) . ?
Fe1 N1A 2.176(4) . ?
Fe1 N1A 2.176(4) 2_666 ?
Fe1 N1B 2.173(4) 2_666 ?
Fe1 N1B 2.173(4) . ?
O1 H1 1.15(10) . ?
O1 C5 1.307(7) . ?
O2 C5 1.219(8) . ?
O1A H1A 0.97(8) . ?
O1A C5A 1.314(6) . ?
O1B H1B 1.18(9) . ?
O1B C5B 1.297(7) . ?
O2A C5A 1.214(7) . ?
O2B C5B 1.221(6) . ?
N1 N2 1.343(6) . ?
N1 C1 1.309(7) . ?
N2 N3 1.294(7) . ?
N1A N2A 1.359(6) . ?
N1A C1A 1.308(7) . ?
N1B N2B 1.350(6) . ?
N1B C1B 1.313(7) . ?
N3 N4 1.330(7) . ?
N2A N3A 1.280(6) . ?
N2B N3B 1.286(7) . ?
N4 C1 1.313(7) . ?
N4 C2 1.487(7) . ?
N3A N4A 1.345(6) . ?
N3B N4B 1.337(7) . ?
N4A C1A 1.328(6) . ?
N4A C2A 1.463(6) . ?
N4B C1B 1.327(7) . ?
N4B C2B 1.459(7) . ?
C1 H1C 0.9500 . ?
C2 H2A 0.9900 . ?
C2 H2B 0.9900 . ?
C2 C3 1.452(9) . ?
C1A H1AA 0.9500 . ?
C1B H1BA 0.9500 . ?
C3 H3A 0.9900 . ?
C3 H3B 0.9900 . ?
C3 C4 1.539(8) . ?
C2A H2AA 0.9900 . ?
C2A H2AB 0.9900 . ?
C2A C3A 1.496(8) . ?
C2B H2BA 0.9900 . ?
C2B H2BB 0.9900 . ?
C2B C3B 1.497(7) . ?
C4 H4A 0.9900 . ?
C4 H4B 0.9900 . ?
C4 C5 1.515(9) . ?
C3A H3AA 0.9900 . ?
C3A H3AB 0.9900 . ?
C3A C4A 1.530(8) . ?
C3B H3BA 0.9900 . ?
C3B H3BB 0.9900 . ?
C3B C4B 1.516(8) . ?
C4A H4AA 0.9900 . ?
C4A H4AB 0.9900 . ?
C4A C5A 1.503(8) . ?
C4B H4BA 0.9900 . ?
C4B H4BB 0.9900 . ?
C4B C5B 1.510(7) . ?
Fe2 N4C 2.174(4) . ?
Fe2 N4C 2.174(4) 2_565 ?
Fe2 N4D 2.185(4) . ?
Fe2 N4D 2.185(4) 2_565 ?
Fe2 N4E 2.176(4) 2_565 ?
Fe2 N4E 2.176(4) . ?
O1C C5C 1.221(8) . ?
O1D H1D 0.93(8) . ?
O1D C5D 1.295(7) . ?
O1E H1E 0.88(8) . ?
O1E C5E 1.315(7) . ?
O2C H2C 1.010(10) . ?
O2C C5C 1.343(8) . ?
O2D C5D 1.194(8) . ?
O2E C5E 1.211(7) . ?
N1C N2C 1.338(7) . ?
N1C C1C 1.311(7) . ?
N1C C2C 1.482(8) . ?
N1D N2D 1.340(7) . ?
N1D C1D 1.316(7) . ?
N1D C2D 1.462(7) . ?
N1E N2E 1.344(6) . ?
N1E C1E 1.324(6) . ?
N1E C2E 1.458(7) . ?
N2C N3C 1.284(7) . ?
N2D N3D 1.292(7) . ?
N2E N3E 1.290(6) . ?
N3C N4C 1.340(6) . ?
N3D N4D 1.346(6) . ?
N3E N4E 1.364(6) . ?
N4C C1C 1.317(7) . ?
N4D C1D 1.318(7) . ?
N4E C1E 1.313(6) . ?
C1C H1CA 0.9500 . ?
C1D H1DA 0.9500 . ?
C1E H1EA 0.9500 . ?
C2C H2CA 0.9900 . ?
C2C H2CB 0.9900 . ?
C2C C3C 1.439(9) . ?
C2D H2DA 0.9900 . ?
C2D H2DB 0.9900 . ?
C2D C3D 1.520(7) . ?
C2E H2EA 0.9900 . ?
C2E H2EB 0.9900 . ?
C2E C3E 1.490(8) . ?
C3C H3CA 0.9900 . ?
C3C H3CB 0.9900 . ?
C3C C4C 1.548(9) . ?
C3D H3DA 0.9900 . ?
C3D H3DB 0.9900 . ?
C3D C4D 1.525(8) . ?
C3E H3EA 0.9900 . ?
C3E H3EB 0.9900 . ?
C3E C4E 1.535(7) . ?
C4C H4CA 0.9900 . ?
C4C H4CB 0.9900 . ?
C4C C5C 1.434(9) . ?
C4D H4DA 0.9900 . ?
C4D H4DB 0.9900 . ?
C4D C5D 1.516(8) . ?
C4E H4EA 0.9900 . ?
C4E H4EB 0.9900 . ?
C4E C5E 1.497(8) . ?
Cl1 O4 1.331(8) . ?
Cl1 O5 1.272(8) . ?
Cl1 O6 1.351(10) . ?
Cl1 O7 1.409(8) . ?
Cl2 O8 1.424(7) . ?
Cl2 O9 1.385(6) . ?
Cl2 O10 1.377(6) . ?
Cl2 O11 1.433(5) . ?
O3 C7 1.361(17) . ?
O3 C8 1.366(16) . ?
C6 H6A 0.9800 . ?
C6 H6B 0.9800 . ?
C6 H6C 0.9800 . ?
C6 C7 1.21(2) . ?
C7 H7A 0.9900 . ?
C7 H7B 0.9900 . ?
C8 H8A 0.9900 . ?
C8 H8B 0.9900 . ?
C8 C9 1.45(2) . ?
C9 H9A 0.9800 . ?
C9 H9B 0.9800 . ?
C9 H9C 0.9800 . ?

loop_
_geom_torsion_atom_site_label_1
_geom_torsion_atom_site_label_2
_geom_torsion_atom_site_label_3
_geom_torsion_atom_site_label_4
_geom_torsion
_geom_torsion_site_symmetry_1
_geom_torsion_site_symmetry_2
_geom_torsion_site_symmetry_3
_geom_torsion_site_symmetry_4
_geom_torsion_publ_flag
Fe1 N1 N2 N3 178.2(4) . . . . ?
Fe1 N1 C1 N4 -177.9(4) . . . . ?
Fe1 N1A N2A N3A 174.7(4) . . . . ?
Fe1 N1A C1A N4A -174.9(4) . . . . ?
Fe1 N1B N2B N3B -177.9(4) . . . . ?
Fe1 N1B C1B N4B 177.6(3) . . . . ?
N1 N2 N3 N4 -0.1(8) . . . . ?
N2 N1 C1 N4 -0.5(7) . . . . ?
N2 N3 N4 C1 -0.2(8) . . . . ?
N2 N3 N4 C2 178.2(6) . . . . ?
N1A N2A N3A N4A 1.2(6) . . . . ?
N1B N2B N3B N4B -0.1(7) . . . . ?
N3 N4 C1 N1 0.5(7) . . . . ?
N3 N4 C2 C3 89.2(8) . . . . ?
N2A N1A C1A N4A 0.4(6) . . . . ?
N2A N3A N4A C1A -1.0(6) . . . . ?
N2A N3A N4A C2A -178.5(5) . . . . ?
N2B N1B C1B N4B -0.2(6) . . . . ?
N2B N3B N4B C1B -0.1(7) . . . . ?
N2B N3B N4B C2B -179.2(5) . . . . ?
N4 C2 C3 C4 170.5(6) . . . . ?
N3A N4A C1A N1A 0.3(6) . . . . ?
N3A N4A C2A C3A 108.3(6) . . . . ?
N3B N4B C1B N1B 0.2(7) . . . . ?
N3B N4B C2B C3B 97.8(6) . . . . ?
N4A C2A C3A C4A 174.6(5) . . . . ?
N4B C2B C3B C4B -169.0(5) . . . . ?
C1 N1 N2 N3 0.4(7) . . . . ?
C1 N4 C2 C3 -92.9(8) . . . . ?
C2 N4 C1 N1 -177.7(6) . . . . ?
C2 C3 C4 C5 78.8(8) . . . . ?
C1A N1A N2A N3A -1.0(6) . . . . ?
C1A N4A C2A C3A -68.7(8) . . . . ?
C1B N1B N2B N3B 0.2(7) . . . . ?
C1B N4B C2B C3B -81.1(7) . . . . ?
C3 C4 C5 O1 164.6(6) . . . . ?
C3 C4 C5 O2 -17.1(10) . . . . ?
C2A N4A C1A N1A 177.6(5) . . . . ?
C2A C3A C4A C5A 77.4(7) . . . . ?
C2B N4B C1B N1B 179.2(5) . . . . ?
C2B C3B C4B C5B 179.8(5) . . . . ?
C3A C4A C5A O1A 177.0(5) . . . . ?
C3A C4A C5A O2A -1.9(9) . . . . ?
C3B C4B C5B O1B -163.7(6) . . . . ?
C3B C4B C5B O2B 17.5(8) . . . . ?
Fe2 N4C C1C N1C 170.9(4) . . . . ?
Fe2 N4D C1D N1D -177.4(3) . . . . ?
Fe2 N4E C1E N1E 178.9(3) . . . . ?
N1C N2C N3C N4C -0.9(8) . . . . ?
N1C C2C C3C C4C -166.2(6) . . . . ?
N1D N2D N3D N4D -0.9(8) . . . . ?
N1D C2D C3D C4D 172.8(5) . . . . ?
N1E N2E N3E N4E -1.5(6) . . . . ?
N1E C2E C3E C4E -176.5(5) . . . . ?
N2C N1C C1C N4C 0.5(7) . . . . ?
N2C N1C C2C C3C 12.0(11) . . . . ?
N2C N3C N4C Fe2 -171.9(5) . . . . ?
N2C N3C N4C C1C 1.2(8) . . . . ?
N2D N1D C1D N4D 0.9(7) . . . . ?
N2D N1D C2D C3D -100.7(6) . . . . ?
N2D N3D N4D Fe2 177.9(4) . . . . ?
N2D N3D N4D C1D 1.5(7) . . . . ?
N2E N1E C1E N4E -0.3(6) . . . . ?
N2E N1E C2E C3E -107.8(6) . . . . ?
N2E N3E N4E Fe2 -178.3(4) . . . . ?
N2E N3E N4E C1E 1.3(6) . . . . ?
N3C N4C C1C N1C -1.0(7) . . . . ?
N3D N4D C1D N1D -1.5(6) . . . . ?
N3E N4E C1E N1E -0.5(6) . . . . ?
C1C N1C N2C N3C 0.2(8) . . . . ?
C1C N1C C2C C3C -170.6(7) . . . . ?
C1D N1D N2D N3D 0.0(7) . . . . ?
C1D N1D C2D C3D 81.5(7) . . . . ?
C1E N1E N2E N3E 1.1(6) . . . . ?
C1E N1E C2E C3E 70.3(7) . . . . ?
C2C N1C N2C N3C 178.1(7) . . . . ?
C2C N1C C1C N4C -177.2(7) . . . . ?
C2C C3C C4C C5C -167.2(7) . . . . ?
C2D N1D N2D N3D -178.3(5) . . . . ?
C2D N1D C1D N4D 178.9(5) . . . . ?
C2D C3D C4D C5D 177.8(6) . . . . ?
C2E N1E N2E N3E 179.6(5) . . . . ?
C2E N1E C1E N4E -178.6(5) . . . . ?
C2E C3E C4E C5E -78.8(7) . . . . ?
C3C C4C C5C O1C 3.3(10) . . . . ?
C3C C4C C5C O2C 177.8(6) . . . . ?
C3D C4D C5D O1D -2.5(9) . . . . ?
C3D C4D C5D O2D 175.5(8) . . . . ?
C3E C4E C5E O1E -178.5(5) . . . . ?
C3E C4E C5E O2E -1.6(9) . . . . ?
C7 O3 C8 C9 -166.2(12) . . . . ?
C8 O3 C7 C6 -133(3) . . . . ?
